data_7064005
loop_
_publ_author_name
'Yan, Fei-Fei'
'Zhou, Ren-He'
'Li, Xin-Feng'
'Zhao, Liang'
'Meng, Yin-Shan'

_publ_section_title
;
 A three-dimensional Hofmann-type metal--organic framework with switchable
 spin crossover and fluorescence properties
;
_journal_issue 40
_journal_name_full 'New Journal of Chemistry'
_journal_page_first 17753
_journal_page_last 17759
_journal_paper_doi 10.1039/D5NJ02941D
_journal_volume 49
_journal_year 2025
_chemical_formula_moiety 'C40 H26 Ag2 Fe N6, C3 N O, 2(C2 O)'
_chemical_formula_sum 'C47 H26 Ag2 Fe N7 O3'
_chemical_formula_weight 1008.34
_space_group_crystal_system monoclinic
_space_group_IT_number 14
_space_group_name_Hall '-P 2ybc'
_space_group_name_H-M_alt 'P 1 21/c 1'
_atom_sites_solution_hydrogens geom
_audit_block_doi 10.5517/ccdc.csd.cc2mkl82
_audit_creation_date 2025-03-10
_audit_creation_method
;
Olex2 1.2
(compiled 2017.03.28 svn.r3405 for OlexSys, GUI svn.r5335)
;
_audit_update_record
;
2025-03-10 deposited with the CCDC.	2025-09-11 downloaded from the CCDC.
;
_cell_angle_alpha 90
_cell_angle_beta 95.608(2)
_cell_angle_gamma 90
_cell_formula_units_Z 4
_cell_length_a 21.9114(11)
_cell_length_b 10.2350(5)
_cell_length_c 20.2779(10)
_cell_measurement_reflns_used 9921
_cell_measurement_temperature 120(2)
_cell_measurement_theta_max 26.52
_cell_measurement_theta_min 2.31
_cell_volume 4525.8(4)
_computing_cell_refinement 'SAINT V8.40A (?, 2016)'
_computing_data_reduction 'SAINT V8.40A (?, 2016)'
_computing_molecular_graphics 'Olex2 (Dolomanov et al., 2009)'
_computing_publication_material 'Olex2 (Dolomanov et al., 2009)'
_computing_structure_refinement 'XL (Sheldrick, 2008)'
_computing_structure_solution 'ShelXT (Sheldrick, 2015)'
_diffrn_ambient_temperature 120.0
_diffrn_measured_fraction_theta_full 0.999
_diffrn_measured_fraction_theta_max 0.999
_diffrn_measurement_device_type 'Bruker APEX-II CCD'
_diffrn_measurement_method '\f and \w scans'
_diffrn_radiation_type MoK\a
_diffrn_radiation_wavelength 0.71073
_diffrn_reflns_av_R_equivalents 0.0972
_diffrn_reflns_av_unetI/netI 0.0548
_diffrn_reflns_Laue_measured_fraction_full 0.999
_diffrn_reflns_Laue_measured_fraction_max 0.999
_diffrn_reflns_limit_h_max 27
_diffrn_reflns_limit_h_min -27
_diffrn_reflns_limit_k_max 11
_diffrn_reflns_limit_k_min -12
_diffrn_reflns_limit_l_max 25
_diffrn_reflns_limit_l_min -21
_diffrn_reflns_number 73977
_diffrn_reflns_point_group_measured_fraction_full 0.999
_diffrn_reflns_point_group_measured_fraction_max 0.999
_diffrn_reflns_theta_full 25.242
_diffrn_reflns_theta_max 26.371
_diffrn_reflns_theta_min 2.198
_exptl_absorpt_coefficient_mu 1.220
_exptl_absorpt_correction_T_max 0.7456
_exptl_absorpt_correction_T_min 0.6355
_exptl_absorpt_correction_type none
_exptl_absorpt_process_details
;
SADABS-2016/2 (Bruker,2016/2) was used for absorption correction.
wR2(int) was 0.1209 before and 0.0642 after correction.
The Ratio of minimum to maximum transmission is 0.8523.
The \l/2 correction factor is Not present.
;
_exptl_crystal_density_diffrn 1.480
_exptl_crystal_description block
_exptl_crystal_F_000 2004
_refine_diff_density_max 1.876
_refine_diff_density_min -0.967
_refine_diff_density_rms 0.130
_refine_ls_extinction_method none
_refine_ls_goodness_of_fit_ref 1.022
_refine_ls_hydrogen_treatment constr
_refine_ls_matrix_type full
_refine_ls_number_parameters 511
_refine_ls_number_reflns 9249
_refine_ls_number_restraints 0
_refine_ls_restrained_S_all 1.022
_refine_ls_R_factor_all 0.0886
_refine_ls_R_factor_gt 0.0570
_refine_ls_shift/su_max 0.001
_refine_ls_shift/su_mean 0.000
_refine_ls_structure_factor_coef Fsqd
_refine_ls_weighting_details 'w=1/[\s^2^(Fo^2^)+(0.0588P)^2^+23.4609P] where P=(Fo^2^+2Fc^2^)/3'
_refine_ls_weighting_scheme calc
_refine_ls_wR_factor_gt 0.1325
_refine_ls_wR_factor_ref 0.1490
_reflns_Friedel_coverage 0.000
_reflns_number_gt 6679
_reflns_number_total 9249
_reflns_threshold_expression 'I > 2\s(I)'
_cod_data_source_file d5nj02941d2.cif
_cod_data_source_block 120k
_cod_depositor_comments 'Adding full bibliography for 7064005--7064006.cif.'
_cod_database_code 7064005
_shelx_shelxl_version_number 2018/3
_shelx_space_group_comment
;
The symmetry employed for this shelxl refinement is uniquely defined
by the following loop, which should always be used as a source of
symmetry information in preference to the above space-group names.
They are only intended as comments.
;
_olex2_refinement_description
;
1. Fixed Uiso
 At 1.2 times of:
  All C(H) groups
2.a Aromatic/amide H refined with riding coordinates:
 C9(H9), C40(H40), C32(H32), C34(H34), C8(H8), C39(H39), C5(H5), C11(H11),
 C22(H22), C31(H31), C6(H6), C37(H37), C14(H14), C36(H36), C35(H35), C12(H12),
 C18(H18), C23(H23), C15(H15), C21(H21), C27(H27), C25(H25), C20(H20), C24(H24),
  C19(H19), C26(H26)
;
_olex2_submission_special_instructions 'No special instructions were received'

loop_
_space_group_symop_operation_xyz
'x, y, z'
'-x, y+1/2, -z+1/2'
'-x, -y, -z'
'x, -y-1/2, z-1/2'

loop_
_atom_site_label
_atom_site_type_symbol
_atom_site_fract_x
_atom_site_fract_y
_atom_site_fract_z
_atom_site_U_iso_or_equiv
_atom_site_adp_type
_atom_site_occupancy
_atom_site_site_symmetry_order
_atom_site_calc_flag
_atom_site_refinement_flags_posn
_atom_site_refinement_flags_adp
_atom_site_refinement_flags_occupancy
_atom_site_disorder_assembly
_atom_site_disorder_group
Ag2 Ag 0.86008(2) 0.81225(4) 0.32237(2) 0.03071(13) Uani 1 1 d . . . . .
Ag1 Ag 0.88455(2) 0.22162(5) 0.56580(2) 0.03788(15) Uani 1 1 d . . . . .
Fe1 Fe 0.87571(3) 0.31220(7) 0.31683(3) 0.01540(17) Uani 1 1 d . . . . .
N1 N 0.78349(19) 0.3072(4) 0.3036(2) 0.0214(9) Uani 1 1 d . . . . .
N6 N 0.87535(18) 1.1232(5) 0.3157(2) 0.0209(10) Uani 1 1 d . . . . .
N3 N 0.86880(18) 0.5010(4) 0.3222(2) 0.0204(9) Uani 1 1 d . . . . .
N4 N -0.03140(19) 0.3227(4) 0.3256(2) 0.0216(10) Uani 1 1 d . . . . .
N5 N 0.87957(19) 0.1819(4) 0.7215(2) 0.0213(9) Uani 1 1 d . . . . .
N2 N 0.8773(2) 0.2973(4) 0.4125(2) 0.0238(10) Uani 1 1 d . . . . .
C3 C 0.8632(2) 0.6133(6) 0.3240(3) 0.0230(12) Uani 1 1 d . . . . .
C4 C 0.8693(2) 1.0117(6) 0.3197(3) 0.0259(12) Uani 1 1 d . . . . .
C7 C 0.6538(2) 0.3134(6) 0.2889(3) 0.0255(12) Uani 1 1 d . . . . .
C9 C 0.7519(2) 0.3833(5) 0.2582(3) 0.0253(12) Uani 1 1 d . . . . .
H9 H 0.774463 0.436152 0.230678 0.030 Uiso 1 1 calc R . . . .
C2 C 0.8843(3) 0.1852(6) 0.6657(3) 0.0306(13) Uani 1 1 d . . . . .
C38 C 0.0980(2) 0.3432(6) 0.3337(3) 0.0254(12) Uani 1 1 d . . . . .
C17 C 0.3544(2) 0.3003(6) 0.2125(3) 0.0270(13) Uani 1 1 d . . . . .
C40 C 0.0052(2) 0.2210(6) 0.3422(3) 0.0303(13) Uani 1 1 d . . . . .
H40 H -0.013307 0.140313 0.352171 0.036 Uiso 1 1 calc R . . . .
C33 C 0.1658(2) 0.3576(6) 0.3359(3) 0.0259(12) Uani 1 1 d . . . . .
C32 C 0.2034(2) 0.2501(6) 0.3270(3) 0.0288(13) Uani 1 1 d . . . . .
H32 H 0.186110 0.165010 0.323299 0.035 Uiso 1 1 calc R . . . .
C34 C 0.1937(3) 0.4802(6) 0.3428(3) 0.0332(14) Uani 1 1 d . . . . .
H34 H 0.169165 0.554571 0.349704 0.040 Uiso 1 1 calc R . . . .
C8 C 0.6886(2) 0.3893(6) 0.2492(3) 0.0301(13) Uani 1 1 d . . . . .
H8 H 0.668776 0.444868 0.216186 0.036 Uiso 1 1 calc R . . . .
C39 C 0.0689(2) 0.2268(6) 0.3457(3) 0.0333(14) Uani 1 1 d . . . . .
H39 H 0.092490 0.150462 0.356419 0.040 Uiso 1 1 calc R . . . .
C5 C 0.7504(2) 0.2320(6) 0.3404(3) 0.0263(12) Uani 1 1 d . . . . .
H5 H 0.771412 0.175823 0.372212 0.032 Uiso 1 1 calc R . . . .
C10 C 0.5855(2) 0.3231(6) 0.2840(3) 0.0259(12) Uani 1 1 d . . . . .
C28 C 0.3931(2) 0.4879(6) 0.3772(3) 0.0317(14) Uani 1 1 d . . . . .
C1 C 0.8813(3) 0.2747(6) 0.4680(3) 0.0304(13) Uani 1 1 d . . . . .
C29 C 0.3596(2) 0.4075(6) 0.3240(3) 0.0290(13) Uani 1 1 d . . . . .
C11 C 0.5528(2) 0.2746(6) 0.3343(3) 0.0307(13) Uani 1 1 d . . . . .
H11 H 0.574089 0.234295 0.371954 0.037 Uiso 1 1 calc R . . . .
C30 C 0.2926(2) 0.3893(6) 0.3287(3) 0.0278(13) Uani 1 1 d . . . . .
C22 C 0.3058(2) 0.3707(6) 0.1785(3) 0.0329(14) Uani 1 1 d . . . . .
H22 H 0.294085 0.452770 0.195120 0.039 Uiso 1 1 calc R . . . .
C31 C 0.2663(2) 0.2665(6) 0.3235(3) 0.0295(13) Uani 1 1 d . . . . .
H31 H 0.291308 0.192460 0.317425 0.035 Uiso 1 1 calc R . . . .
C6 C 0.6866(2) 0.2319(6) 0.3344(3) 0.0289(13) Uani 1 1 d . . . . .
H6 H 0.665349 0.175716 0.361643 0.035 Uiso 1 1 calc R . . . .
C16 C 0.3881(2) 0.3544(6) 0.2735(3) 0.0276(13) Uani 1 1 d . . . . .
C37 C 0.0597(2) 0.4479(6) 0.3151(3) 0.0340(14) Uani 1 1 d . . . . .
H37 H 0.076953 0.529890 0.305256 0.041 Uiso 1 1 calc R . . . .
C14 C 0.4890(2) 0.3923(6) 0.2258(3) 0.0278(13) Uani 1 1 d . . . . .
H14 H 0.467391 0.431841 0.188137 0.033 Uiso 1 1 calc R . . . .
C36 C -0.0032(3) 0.4337(6) 0.3108(3) 0.0321(14) Uani 1 1 d . . . . .
H36 H -0.027941 0.506571 0.296520 0.039 Uiso 1 1 calc R . . . .
C35 C 0.2559(2) 0.4962(6) 0.3400(3) 0.0329(14) Uani 1 1 d . . . . .
H35 H 0.273678 0.580602 0.345770 0.040 Uiso 1 1 calc R . . . .
C13 C 0.4568(2) 0.3447(6) 0.2767(3) 0.0281(13) Uani 1 1 d . . . . .
C12 C 0.4893(2) 0.2847(6) 0.3299(3) 0.0344(14) Uani 1 1 d . . . . .
H12 H 0.467826 0.249545 0.364352 0.041 Uiso 1 1 calc R . . . .
C18 C 0.3704(3) 0.1806(7) 0.1867(3) 0.0388(15) Uani 1 1 d . . . . .
H18 H 0.403843 0.132511 0.207901 0.047 Uiso 1 1 calc R . . . .
C23 C 0.4332(3) 0.5866(6) 0.3617(3) 0.0358(14) Uani 1 1 d . . . . .
H23 H 0.439638 0.601444 0.316686 0.043 Uiso 1 1 calc R . . . .
C15 C 0.5526(2) 0.3824(6) 0.2297(3) 0.0295(13) Uani 1 1 d . . . . .
H15 H 0.573879 0.416618 0.194921 0.035 Uiso 1 1 calc R . . . .
C21 C 0.2750(3) 0.3216(7) 0.1213(3) 0.0400(16) Uani 1 1 d . . . . .
H21 H 0.243020 0.371198 0.098383 0.048 Uiso 1 1 calc R . . . .
C27 C 0.3840(3) 0.4701(8) 0.4440(3) 0.0481(18) Uani 1 1 d . . . . .
H27 H 0.355979 0.405771 0.456342 0.058 Uiso 1 1 calc R . . . .
C25 C 0.4548(3) 0.6434(8) 0.4757(3) 0.0464(17) Uani 1 1 d . . . . .
H25 H 0.475340 0.695993 0.509502 0.056 Uiso 1 1 calc R . . . .
C20 C 0.2901(3) 0.2016(7) 0.0972(4) 0.0484(18) Uani 1 1 d . . . . .
H20 H 0.268224 0.167247 0.058292 0.058 Uiso 1 1 calc R . . . .
C24 C 0.4640(3) 0.6640(7) 0.4108(3) 0.0422(16) Uani 1 1 d . . . . .
H24 H 0.491204 0.730618 0.399204 0.051 Uiso 1 1 calc R . . . .
O1 O 0.1669(4) 0.0950(17) 0.4806(5) 0.165(6) Uani 1 1 d . . . . .
C43 C 0.1466(13) 0.221(2) 0.4928(9) 0.177(14) Uani 1 1 d . . . . .
C19 C 0.3379(3) 0.1314(8) 0.1305(4) 0.0500(18) Uani 1 1 d . . . . .
H19 H 0.348380 0.048177 0.114196 0.060 Uiso 1 1 calc R . . . .
C26 C 0.4157(3) 0.5464(8) 0.4917(4) 0.054(2) Uani 1 1 d . . . . .
H26 H 0.410321 0.531426 0.537044 0.065 Uiso 1 1 calc R . . . .
N7 N 0.0910(8) 0.2356(15) 0.5095(5) 0.151(7) Uani 1 1 d . . . . .
C42 C 0.0528(5) 0.1278(13) 0.5190(5) 0.096(3) Uani 1 1 d . . . . .
C41 C 0.0800(16) 0.3730(15) 0.5101(8) 0.32(2) Uani 1 1 d . . . . .
O3 O 0.3830(3) 0.0689(7) 0.3983(3) 0.0849(19) Uiso 1 1 d . . . . .
O2 O 0.2684(4) -0.0115(10) 0.4194(4) 0.126(3) Uiso 1 1 d . . . . .
C46 C 0.4242(5) 0.0314(10) 0.4538(5) 0.082(3) Uiso 1 1 d . . . . .
C47 C 0.4099(6) 0.0961(13) 0.5176(6) 0.108(4) Uiso 1 1 d . . . . .
C44 C 0.2791(6) -0.1751(13) 0.4203(7) 0.109(4) Uiso 1 1 d . . . . .
C45 C 0.2823(7) -0.1992(14) 0.4855(8) 0.129(5) Uiso 1 1 d . . . . .

loop_
_atom_site_aniso_label
_atom_site_aniso_U_11
_atom_site_aniso_U_22
_atom_site_aniso_U_33
_atom_site_aniso_U_23
_atom_site_aniso_U_13
_atom_site_aniso_U_12
Ag2 0.0325(2) 0.0188(2) 0.0405(3) 0.00039(19) 0.00156(19) -0.00011(18)
Ag1 0.0405(3) 0.0574(3) 0.0161(2) 0.0050(2) 0.00490(18) 0.0056(2)
Fe1 0.0133(3) 0.0176(4) 0.0154(4) -0.0001(3) 0.0016(3) -0.0003(3)
N1 0.019(2) 0.025(2) 0.021(2) -0.0003(19) 0.0036(17) 0.0011(18)
N6 0.011(2) 0.033(3) 0.018(2) -0.004(2) 0.0009(17) 0.0027(18)
N3 0.019(2) 0.021(3) 0.022(2) 0.0001(19) 0.0040(18) -0.0025(18)
N4 0.019(2) 0.026(3) 0.020(2) 0.0027(19) 0.0059(17) 0.0023(18)
N5 0.022(2) 0.025(2) 0.017(2) 0.0001(19) 0.0022(17) 0.0043(18)
N2 0.020(2) 0.027(3) 0.024(3) 0.000(2) 0.0023(18) 0.0013(19)
C3 0.016(3) 0.026(3) 0.026(3) -0.002(2) 0.000(2) 0.000(2)
C4 0.024(3) 0.018(3) 0.035(3) -0.004(2) 0.001(2) 0.000(2)
C7 0.018(3) 0.029(3) 0.030(3) -0.002(2) 0.004(2) -0.002(2)
C9 0.023(3) 0.023(3) 0.029(3) 0.009(2) 0.001(2) 0.000(2)
C2 0.030(3) 0.036(3) 0.026(3) 0.000(3) 0.003(2) 0.002(3)
C38 0.020(3) 0.029(3) 0.027(3) -0.001(2) 0.002(2) 0.002(2)
C17 0.016(2) 0.029(3) 0.037(3) 0.001(3) 0.006(2) -0.004(2)
C40 0.020(3) 0.026(3) 0.044(4) 0.007(3) -0.001(2) 0.000(2)
C33 0.015(3) 0.036(3) 0.027(3) 0.005(3) 0.001(2) 0.004(2)
C32 0.019(3) 0.029(3) 0.039(3) 0.005(3) 0.004(2) 0.000(2)
C34 0.021(3) 0.033(3) 0.046(4) -0.006(3) 0.005(3) 0.002(2)
C8 0.019(3) 0.036(3) 0.034(3) 0.009(3) -0.003(2) -0.002(2)
C39 0.018(3) 0.033(3) 0.047(4) 0.008(3) -0.006(2) 0.004(2)
C5 0.019(3) 0.027(3) 0.033(3) 0.009(3) 0.006(2) 0.002(2)
C10 0.017(3) 0.031(3) 0.030(3) -0.005(3) 0.002(2) -0.003(2)
C28 0.016(3) 0.036(4) 0.042(4) 0.001(3) -0.002(2) 0.002(2)
C1 0.030(3) 0.037(4) 0.025(3) -0.001(3) 0.005(2) 0.002(3)
C29 0.014(3) 0.036(3) 0.037(3) 0.007(3) 0.001(2) 0.001(2)
C11 0.016(3) 0.037(3) 0.039(3) 0.008(3) 0.001(2) 0.003(2)
C30 0.014(3) 0.037(3) 0.032(3) 0.000(3) 0.001(2) 0.002(2)
C22 0.021(3) 0.037(4) 0.041(4) -0.005(3) 0.006(3) -0.001(3)
C31 0.018(3) 0.032(3) 0.039(3) 0.003(3) 0.006(2) 0.008(2)
C6 0.020(3) 0.032(3) 0.036(3) 0.008(3) 0.010(2) 0.000(2)
C16 0.018(3) 0.028(3) 0.038(3) 0.002(3) 0.006(2) 0.000(2)
C37 0.019(3) 0.033(3) 0.051(4) 0.009(3) 0.007(3) 0.000(2)
C14 0.017(3) 0.037(3) 0.029(3) 0.001(3) 0.000(2) -0.001(2)
C36 0.025(3) 0.025(3) 0.047(4) 0.006(3) 0.009(3) 0.003(2)
C35 0.014(3) 0.035(3) 0.049(4) -0.003(3) 0.001(2) -0.003(2)
C13 0.017(3) 0.032(3) 0.035(3) -0.002(3) 0.003(2) 0.002(2)
C12 0.018(3) 0.046(4) 0.041(4) 0.009(3) 0.011(2) 0.006(3)
C18 0.031(3) 0.039(4) 0.047(4) -0.001(3) 0.008(3) -0.001(3)
C23 0.035(3) 0.035(4) 0.038(4) 0.003(3) 0.004(3) -0.001(3)
C15 0.021(3) 0.033(3) 0.035(3) -0.003(3) 0.006(2) -0.005(2)
C21 0.023(3) 0.060(5) 0.036(4) -0.001(3) -0.001(3) -0.001(3)
C27 0.028(3) 0.073(5) 0.044(4) 0.004(4) 0.003(3) -0.008(3)
C25 0.040(4) 0.058(5) 0.039(4) -0.003(3) -0.009(3) -0.006(3)
C20 0.040(4) 0.058(5) 0.046(4) -0.012(4) -0.002(3) -0.008(3)
C24 0.038(4) 0.047(4) 0.041(4) 0.000(3) -0.002(3) -0.007(3)
O1 0.057(5) 0.352(19) 0.082(6) 0.099(10) -0.015(4) -0.032(9)
C43 0.22(3) 0.22(2) 0.073(10) 0.085(14) -0.090(14) -0.14(2)
C19 0.049(4) 0.044(4) 0.058(5) -0.012(4) 0.013(4) -0.005(3)
C26 0.048(4) 0.081(6) 0.032(4) -0.005(4) 0.002(3) -0.014(4)
N7 0.216(16) 0.168(13) 0.053(6) 0.022(7) -0.070(9) -0.094(14)
C42 0.098(8) 0.112(10) 0.077(7) -0.010(7) 0.004(6) 0.003(7)
C41 0.76(6) 0.059(9) 0.095(11) -0.009(8) -0.18(2) 0.023(19)

loop_
_atom_type_symbol
_atom_type_description
_atom_type_scat_dispersion_real
_atom_type_scat_dispersion_imag
_atom_type_scat_source
C C 0.0033 0.0016 'International Tables Vol C Tables 4.2.6.8 and 6.1.1.4'
H H 0.0000 0.0000 'International Tables Vol C Tables 4.2.6.8 and 6.1.1.4'
Ag Ag -0.8971 1.1015 'International Tables Vol C Tables 4.2.6.8 and 6.1.1.4'
Fe Fe 0.3463 0.8444 'International Tables Vol C Tables 4.2.6.8 and 6.1.1.4'
N N 0.0061 0.0033 'International Tables Vol C Tables 4.2.6.8 and 6.1.1.4'
O O 0.0106 0.0060 'International Tables Vol C Tables 4.2.6.8 and 6.1.1.4'

loop_
_geom_angle_atom_site_label_1
_geom_angle_atom_site_label_2
_geom_angle_atom_site_label_3
_geom_angle
_geom_angle_site_symmetry_1
_geom_angle_site_symmetry_3
_geom_angle_publ_flag
C3 Ag2 C4 172.3(2) . . ?
C1 Ag1 C2 174.6(2) . . ?
N1 Fe1 N4 176.93(18) . 1_655 ?
N6 Fe1 N1 88.30(17) 1_545 . ?
N6 Fe1 N3 174.42(17) 1_545 . ?
N6 Fe1 N4 93.25(17) 1_545 1_655 ?
N6 Fe1 N5 91.13(18) 1_545 4_565 ?
N6 Fe1 N2 86.15(19) 1_545 . ?
N3 Fe1 N1 87.13(17) . . ?
N3 Fe1 N4 91.46(18) . 1_655 ?
N3 Fe1 N5 92.11(18) . 4_565 ?
N3 Fe1 N2 90.89(18) . . ?
N5 Fe1 N1 90.48(18) 4_565 . ?
N5 Fe1 N4 86.84(17) 4_565 1_655 ?
N2 Fe1 N1 92.97(18) . . ?
N2 Fe1 N4 89.78(18) . 1_655 ?
N2 Fe1 N5 175.54(19) . 4_565 ?
C9 N1 Fe1 121.3(4) . . ?
C5 N1 Fe1 122.2(4) . . ?
C5 N1 C9 116.4(4) . . ?
C4 N6 Fe1 171.7(4) . 1_565 ?
C3 N3 Fe1 177.9(4) . . ?
C40 N4 Fe1 123.6(4) . 1_455 ?
C40 N4 C36 116.0(5) . . ?
C36 N4 Fe1 120.3(4) . 1_455 ?
C2 N5 Fe1 175.7(5) . 4_566 ?
C1 N2 Fe1 172.0(5) . . ?
N3 C3 Ag2 174.8(5) . . ?
N6 C4 Ag2 177.2(5) . . ?
C8 C7 C10 121.6(5) . . ?
C6 C7 C8 116.1(5) . . ?
C6 C7 C10 122.3(5) . . ?
N1 C9 H9 118.0 . . ?
N1 C9 C8 124.0(5) . . ?
C8 C9 H9 118.0 . . ?
N5 C2 Ag1 169.9(5) . . ?
C39 C38 C33 123.7(5) . . ?
C39 C38 C37 115.8(5) . . ?
C37 C38 C33 120.4(5) . . ?
C22 C17 C16 120.5(5) . . ?
C18 C17 C22 118.1(6) . . ?
C18 C17 C16 121.3(5) . . ?
N4 C40 H40 118.2 . . ?
N4 C40 C39 123.6(5) . . ?
C39 C40 H40 118.2 . . ?
C32 C33 C38 121.2(5) . . ?
C34 C33 C38 121.2(5) . . ?
C34 C33 C32 117.5(5) . . ?
C33 C32 H32 119.7 . . ?
C31 C32 C33 120.6(5) . . ?
C31 C32 H32 119.7 . . ?
C33 C34 H34 119.1 . . ?
C35 C34 C33 121.9(6) . . ?
C35 C34 H34 119.1 . . ?
C7 C8 H8 120.2 . . ?
C9 C8 C7 119.7(5) . . ?
C9 C8 H8 120.2 . . ?
C38 C39 C40 120.3(5) . . ?
C38 C39 H39 119.8 . . ?
C40 C39 H39 119.8 . . ?
N1 C5 H5 118.4 . . ?
N1 C5 C6 123.3(5) . . ?
C6 C5 H5 118.4 . . ?
C11 C10 C7 120.8(5) . . ?
C11 C10 C15 118.0(5) . . ?
C15 C10 C7 121.3(5) . . ?
C23 C28 C29 120.8(6) . . ?
C23 C28 C27 117.7(6) . . ?
C27 C28 C29 121.4(6) . . ?
N2 C1 Ag1 175.7(5) . . ?
C30 C29 C28 116.1(5) . . ?
C16 C29 C28 122.3(5) . . ?
C16 C29 C30 121.6(5) . . ?
C10 C11 H11 119.6 . . ?
C12 C11 C10 120.7(5) . . ?
C12 C11 H11 119.6 . . ?
C31 C30 C29 121.0(5) . . ?
C31 C30 C35 119.0(5) . . ?
C35 C30 C29 120.1(5) . . ?
C17 C22 H22 119.7 . . ?
C21 C22 C17 120.7(6) . . ?
C21 C22 H22 119.7 . . ?
C32 C31 H31 119.6 . . ?
C30 C31 C32 120.8(5) . . ?
C30 C31 H31 119.6 . . ?
C7 C6 H6 119.8 . . ?
C5 C6 C7 120.5(5) . . ?
C5 C6 H6 119.8 . . ?
C17 C16 C13 115.2(5) . . ?
C29 C16 C17 123.2(5) . . ?
C29 C16 C13 121.6(5) . . ?
C38 C37 H37 119.7 . . ?
C36 C37 C38 120.6(6) . . ?
C36 C37 H37 119.7 . . ?
C13 C14 H14 119.7 . . ?
C15 C14 H14 119.7 . . ?
C15 C14 C13 120.7(5) . . ?
N4 C36 C37 123.6(5) . . ?
N4 C36 H36 118.2 . . ?
C37 C36 H36 118.2 . . ?
C34 C35 C30 120.2(6) . . ?
C34 C35 H35 119.9 . . ?
C30 C35 H35 119.9 . . ?
C14 C13 C16 121.5(5) . . ?
C12 C13 C16 120.1(5) . . ?
C12 C13 C14 118.4(5) . . ?
C11 C12 H12 119.3 . . ?
C13 C12 C11 121.4(6) . . ?
C13 C12 H12 119.3 . . ?
C17 C18 H18 119.9 . . ?
C19 C18 C17 120.3(6) . . ?
C19 C18 H18 119.9 . . ?
C28 C23 H23 119.2 . . ?
C24 C23 C28 121.5(6) . . ?
C24 C23 H23 119.2 . . ?
C10 C15 H15 119.5 . . ?
C14 C15 C10 120.9(5) . . ?
C14 C15 H15 119.5 . . ?
C22 C21 H21 119.6 . . ?
C20 C21 C22 120.7(6) . . ?
C20 C21 H21 119.6 . . ?
C28 C27 H27 120.1 . . ?
C26 C27 C28 119.7(7) . . ?
C26 C27 H27 120.1 . . ?
C24 C25 H25 120.2 . . ?
C24 C25 C26 119.7(7) . . ?
C26 C25 H25 120.2 . . ?
C21 C20 H20 120.5 . . ?
C21 C20 C19 119.0(6) . . ?
C19 C20 H20 120.5 . . ?
C23 C24 H24 120.2 . . ?
C25 C24 C23 119.5(6) . . ?
C25 C24 H24 120.2 . . ?
N7 C43 O1 118.3(18) . . ?
C18 C19 C20 121.1(7) . . ?
C18 C19 H19 119.5 . . ?
C20 C19 H19 119.5 . . ?
C27 C26 H26 119.1 . . ?
C25 C26 C27 121.8(7) . . ?
C25 C26 H26 119.1 . . ?
C43 N7 C42 122(2) . . ?
C43 N7 C41 106(2) . . ?
C42 N7 C41 132(2) . . ?
O3 C46 C47 113.0(9) . . ?
C45 C44 O2 100.7(11) . . ?

loop_
_geom_bond_atom_site_label_1
_geom_bond_atom_site_label_2
_geom_bond_distance
_geom_bond_site_symmetry_2
_geom_bond_publ_flag
Ag2 C3 2.038(6) . ?
Ag2 C4 2.052(6) . ?
Ag1 C2 2.061(6) . ?
Ag1 C1 2.051(6) . ?
Fe1 N1 2.013(4) . ?
Fe1 N6 1.935(5) 1_545 ?
Fe1 N3 1.942(5) . ?
Fe1 N4 2.029(4) 1_655 ?
Fe1 N5 1.944(4) 4_565 ?
Fe1 N2 1.942(5) . ?
N1 C9 1.344(7) . ?
N1 C5 1.335(7) . ?
N6 C4 1.153(7) . ?
N3 C3 1.157(7) . ?
N4 C40 1.337(7) . ?
N4 C36 1.341(7) . ?
N5 C2 1.146(7) . ?
N2 C1 1.144(7) . ?
C7 C8 1.397(8) . ?
C7 C10 1.493(7) . ?
C7 C6 1.391(8) . ?
C9 H9 0.9500 . ?
C9 C8 1.384(7) . ?
C38 C33 1.488(7) . ?
C38 C39 1.385(8) . ?
C38 C37 1.390(8) . ?
C17 C22 1.410(8) . ?
C17 C16 1.484(8) . ?
C17 C18 1.390(8) . ?
C40 H40 0.9500 . ?
C40 C39 1.392(8) . ?
C33 C32 1.398(8) . ?
C33 C34 1.396(8) . ?
C32 H32 0.9500 . ?
C32 C31 1.397(7) . ?
C34 H34 0.9500 . ?
C34 C35 1.379(7) . ?
C8 H8 0.9500 . ?
C39 H39 0.9500 . ?
C5 H5 0.9500 . ?
C5 C6 1.390(7) . ?
C10 C11 1.394(8) . ?
C10 C15 1.395(8) . ?
C28 C29 1.493(8) . ?
C28 C23 1.394(8) . ?
C28 C27 1.400(9) . ?
C29 C30 1.493(7) . ?
C29 C16 1.363(8) . ?
C11 H11 0.9500 . ?
C11 C12 1.389(7) . ?
C30 C31 1.382(8) . ?
C30 C35 1.391(8) . ?
C22 H22 0.9500 . ?
C22 C21 1.377(9) . ?
C31 H31 0.9500 . ?
C6 H6 0.9500 . ?
C16 C13 1.503(7) . ?
C37 H37 0.9500 . ?
C37 C36 1.380(8) . ?
C14 H14 0.9500 . ?
C14 C13 1.393(8) . ?
C14 C15 1.391(7) . ?
C36 H36 0.9500 . ?
C35 H35 0.9500 . ?
C13 C12 1.378(8) . ?
C12 H12 0.9500 . ?
C18 H18 0.9500 . ?
C18 C19 1.379(10) . ?
C23 H23 0.9500 . ?
C23 C24 1.393(9) . ?
C15 H15 0.9500 . ?
C21 H21 0.9500 . ?
C21 C20 1.374(10) . ?
C27 H27 0.9500 . ?
C27 C26 1.378(10) . ?
C25 H25 0.9500 . ?
C25 C24 1.368(9) . ?
C25 C26 1.370(10) . ?
C20 H20 0.9500 . ?
C20 C19 1.389(10) . ?
C24 H24 0.9500 . ?
O1 C43 1.39(3) . ?
C43 N7 1.31(3) . ?
C19 H19 0.9500 . ?
C26 H26 0.9500 . ?
N7 C42 1.410(17) . ?
N7 C41 1.43(2) . ?
O3 C46 1.423(11) . ?
O2 C44 1.690(15) . ?
C46 C47 1.513(15) . ?
C44 C45 1.339(18) . ?
